data_7015269
loop_
_publ_author_name
'Luo, Qun-Li'
'Tan, Jian-Ping'
'Li, Zhi-Fu'
'Qin, Yue'
'Ma, Lin'
'Xiao, Dong-Rong'

_publ_section_title
;
 Novel bis(azole) pincer palladium complexes: synthesis, structures and
 applications in Mizoroki-Heck reactions.
;
_journal_issue 14
_journal_name_full 'Dalton transactions (Cambridge, England : 2003)'
_journal_page_first 3601
_journal_page_last 3609
_journal_paper_doi 10.1039/c0dt01414a
_journal_volume 40
_journal_year 2011
_chemical_formula_sum 'C14 H11 Br N2 O Pd S'
_chemical_formula_weight 441.62
_chemical_name_systematic
;
?
;
_space_group_IT_number 14
_symmetry_cell_setting monoclinic
_symmetry_space_group_name_Hall '-P 2yn'
_symmetry_space_group_name_H-M 'P 1 21/n 1'
_atom_sites_solution_hydrogens geom
_atom_sites_solution_primary direct
_atom_sites_solution_secondary difmap
_audit_creation_method SHELXL-97
_cell_angle_alpha 90.00
_cell_angle_beta 106.59(3)
_cell_angle_gamma 90.00
_cell_formula_units_Z 4
_cell_length_a 10.610(2)
_cell_length_b 11.703(2)
_cell_length_c 12.051(2)
_cell_measurement_reflns_used 10463
_cell_measurement_temperature 293(2)
_cell_measurement_theta_max 28.34
_cell_measurement_theta_min 2.26
_cell_volume 1434.1(5)
_computing_cell_refinement 'SMART (Bruker, 2001)'
_computing_data_collection 'SMART (Bruker, 2001)'
_computing_data_reduction 'SAINT (Bruker, 2001)'
_computing_molecular_graphics 'SHELXTL-PLUS (Sheldrick, 1990)'
_computing_publication_material 'SHELXL-97 (Sheldrick, 1997)'
_computing_structure_refinement 'SHELXL-97 (Sheldrick, 1997)'
_computing_structure_solution 'SHELXS-97 (Sheldrick, 1990)'
_diffrn_ambient_temperature 293(2)
_diffrn_measured_fraction_theta_full 0.960
_diffrn_measured_fraction_theta_max 0.960
_diffrn_measurement_device_type 'Bruker APEX CCD area-detector'
_diffrn_measurement_method 'phi and omega scans'
_diffrn_radiation_monochromator graphite
_diffrn_radiation_source 'fine-focus sealed tube'
_diffrn_radiation_type MoK\a
_diffrn_radiation_wavelength 0.71073
_diffrn_reflns_av_R_equivalents 0.0320
_diffrn_reflns_av_sigmaI/netI 0.0348
_diffrn_reflns_limit_h_max 14
_diffrn_reflns_limit_h_min -14
_diffrn_reflns_limit_k_max 15
_diffrn_reflns_limit_k_min -15
_diffrn_reflns_limit_l_max 16
_diffrn_reflns_limit_l_min -16
_diffrn_reflns_number 10463
_diffrn_reflns_theta_full 28.34
_diffrn_reflns_theta_max 28.34
_diffrn_reflns_theta_min 2.26
_exptl_absorpt_coefficient_mu 4.220
_exptl_absorpt_correction_T_max 0.6539
_exptl_absorpt_correction_T_min 0.3453
_exptl_absorpt_correction_type multi-scan
_exptl_absorpt_process_details 'SADABS (Sheldrick, 1996)'
_exptl_crystal_colour 'light yellow'
_exptl_crystal_density_diffrn 2.045
_exptl_crystal_density_method 'not measured'
_exptl_crystal_description prism
_exptl_crystal_F_000 856
_exptl_crystal_size_max 0.32
_exptl_crystal_size_mid 0.18
_exptl_crystal_size_min 0.11
_refine_diff_density_max 1.050
_refine_diff_density_min -0.881
_refine_diff_density_rms 0.107
_refine_ls_extinction_method none
_refine_ls_goodness_of_fit_ref 1.012
_refine_ls_hydrogen_treatment constr
_refine_ls_matrix_type full
_refine_ls_number_parameters 183
_refine_ls_number_reflns 3437
_refine_ls_number_restraints 47
_refine_ls_restrained_S_all 1.024
_refine_ls_R_factor_all 0.0654
_refine_ls_R_factor_gt 0.0421
_refine_ls_shift/su_max 0.005
_refine_ls_shift/su_mean 0.000
_refine_ls_structure_factor_coef Fsqd
_refine_ls_weighting_details 'calc w=1/[\s^2^(Fo^2^)+(0.0800P)^2^+0.0000P] where P=(Fo^2^+2Fc^2^)/3'
_refine_ls_weighting_scheme calc
_refine_ls_wR_factor_gt 0.1185
_refine_ls_wR_factor_ref 0.1285
_reflns_number_gt 2365
_reflns_number_total 3437
_reflns_threshold_expression >2sigma(I)
_cod_data_source_file c0dt01414a.txt
_cod_data_source_block compound-2
_cod_original_sg_symbol_H-M P2(1)/n
_cod_database_code 7015269

loop_
_symmetry_equiv_pos_as_xyz
'x, y, z'
'-x+1/2, y+1/2, -z+1/2'
'-x, -y, -z'
'x-1/2, -y-1/2, z-1/2'

loop_
_atom_site_label
_atom_site_type_symbol
_atom_site_fract_x
_atom_site_fract_y
_atom_site_fract_z
_atom_site_U_iso_or_equiv
_atom_site_adp_type
_atom_site_occupancy
_atom_site_symmetry_multiplicity
_atom_site_calc_flag
_atom_site_refinement_flags
_atom_site_disorder_assembly
_atom_site_disorder_group
Pd1 Pd 0.55218(3) 0.91136(3) 0.19248(3) 0.05231(16) Uani 1 1 d . . .
Br1 Br 0.43573(8) 0.84305(8) 0.33757(7) 0.1087(3) Uani 1 1 d U . .
S1 S 0.6587(2) 0.56443(17) 0.0847(2) 0.0717(5) Uani 0.50 1 d PU A 1
O1A O 0.6587(2) 0.56443(17) 0.0847(2) 0.0717(5) Uani 0.50 1 d PU A 2
O1 O 0.4911(3) 1.2848(2) 0.2323(2) 0.0931(8) Uani 0.50 1 d PU B 1
S1A S 0.4911(3) 1.2848(2) 0.2323(2) 0.0931(8) Uani 0.50 1 d PU B 2
N1 N 0.5315(4) 1.0868(4) 0.2058(4) 0.0611(11) Uani 1 1 d . B .
N2 N 0.6060(3) 0.7541(4) 0.1377(3) 0.0558(9) Uani 1 1 d . A .
C1 C 0.3773(8) 1.1337(9) 0.3248(7) 0.108(2) Uani 1 1 d U B .
H1A H 0.3261 1.0669 0.2957 0.108 Uiso 1 1 calc R . .
H1B H 0.3197 1.1979 0.3206 0.108 Uiso 1 1 calc R . .
H1C H 0.4272 1.1213 0.4039 0.108 Uiso 1 1 calc R . .
C2 C 0.4683(6) 1.1572(5) 0.2540(5) 0.0748(16) Uani 1 1 d U . .
C3 C 0.5888(6) 1.2622(6) 0.1594(6) 0.0851(18) Uani 1 1 d U . .
H3A H 0.6301 1.3192 0.1288 0.102 Uiso 1 1 calc R B 1
C4 C 0.6053(5) 1.1501(5) 0.1467(5) 0.0663(13) Uani 1 1 d U B .
C5 C 0.6786(5) 1.0792(5) 0.0860(5) 0.0632(13) Uani 1 1 d . . .
C6 C 0.7592(6) 1.1179(6) 0.0202(6) 0.0792(17) Uani 1 1 d . B .
H6A H 0.7709 1.1958 0.0111 0.095 Uiso 1 1 calc R . .
C7 C 0.8219(6) 1.0377(6) -0.0316(5) 0.0790(16) Uani 1 1 d . . .
H7A H 0.8743 1.0625 -0.0770 0.095 Uiso 1 1 calc R B .
C8 C 0.8070(5) 0.9211(5) -0.0161(5) 0.0706(15) Uani 1 1 d . B .
H8A H 0.8514 0.8685 -0.0491 0.085 Uiso 1 1 calc R . .
C9 C 0.7255(5) 0.8830(5) 0.0489(4) 0.0576(11) Uani 1 1 d . . .
C10 C 0.6616(4) 0.9636(4) 0.0976(4) 0.0533(10) Uani 1 1 d . B .
C11 C 0.6936(4) 0.7660(5) 0.0701(4) 0.0586(12) Uani 1 1 d . A .
C12 C 0.7279(5) 0.6624(5) 0.0398(5) 0.0709(14) Uani 1 1 d U . .
H12A H 0.7868 0.6512 -0.0034 0.085 Uiso 1 1 calc R A 1
C13 C 0.5802(5) 0.6474(5) 0.1474(4) 0.0636(13) Uani 1 1 d . . .
C14 C 0.4903(8) 0.5933(6) 0.2040(7) 0.092(2) Uani 1 1 d U A .
H14A H 0.5376 0.5380 0.2591 0.092 Uiso 1 1 calc R . .
H14B H 0.4206 0.5560 0.1468 0.092 Uiso 1 1 calc R . .
H14C H 0.4540 0.6504 0.2431 0.092 Uiso 1 1 calc R . .

loop_
_atom_site_aniso_label
_atom_site_aniso_U_11
_atom_site_aniso_U_22
_atom_site_aniso_U_33
_atom_site_aniso_U_23
_atom_site_aniso_U_13
_atom_site_aniso_U_12
Pd1 0.0509(2) 0.0619(3) 0.0492(2) -0.00562(15) 0.02241(17) -0.00161(15)
Br1 0.1385(7) 0.1194(7) 0.1024(5) -0.0001(4) 0.0894(5) -0.0063(5)
S1 0.0781(13) 0.0585(11) 0.0804(13) -0.0098(9) 0.0257(11) -0.0051(9)
O1A 0.0781(13) 0.0585(11) 0.0804(13) -0.0098(9) 0.0257(11) -0.0051(9)
O1 0.1050(18) 0.0646(13) 0.0964(16) -0.0063(12) 0.0074(14) 0.0095(12)
S1A 0.1050(18) 0.0646(13) 0.0964(16) -0.0063(12) 0.0074(14) 0.0095(12)
N1 0.054(2) 0.066(3) 0.061(2) -0.0058(19) 0.012(2) 0.0003(19)
N2 0.0488(19) 0.071(3) 0.052(2) -0.0071(18) 0.0201(17) -0.0057(19)
C1 0.100(5) 0.132(5) 0.099(5) -0.024(4) 0.039(4) 0.030(4)
C2 0.069(3) 0.080(4) 0.069(3) -0.021(3) 0.008(3) 0.022(3)
C3 0.078(4) 0.082(4) 0.085(4) 0.018(3) 0.006(3) -0.003(3)
C4 0.063(3) 0.061(3) 0.067(3) 0.000(3) 0.004(3) 0.002(3)
C5 0.054(3) 0.074(3) 0.060(3) 0.006(2) 0.015(2) -0.003(2)
C6 0.070(3) 0.085(4) 0.083(4) 0.023(3) 0.023(3) -0.002(3)
C7 0.067(3) 0.102(5) 0.077(4) 0.024(3) 0.035(3) -0.002(3)
C8 0.056(3) 0.097(4) 0.065(3) 0.005(3) 0.026(3) -0.001(3)
C9 0.054(3) 0.072(3) 0.048(2) 0.003(2) 0.017(2) -0.003(2)
C10 0.044(2) 0.067(3) 0.051(2) 0.005(2) 0.017(2) -0.003(2)
C11 0.051(2) 0.082(4) 0.045(2) -0.006(2) 0.017(2) -0.001(3)
C12 0.076(3) 0.076(4) 0.066(3) -0.015(3) 0.029(3) 0.013(3)
C13 0.058(3) 0.073(4) 0.059(3) -0.010(3) 0.015(2) -0.013(3)
C14 0.098(4) 0.094(4) 0.091(4) -0.001(3) 0.037(4) -0.035(4)

loop_
_atom_type_symbol
_atom_type_description
_atom_type_scat_dispersion_real
_atom_type_scat_dispersion_imag
_atom_type_scat_source
C C 0.0033 0.0016 'International Tables Vol C Tables 4.2.6.8 and 6.1.1.4'
H H 0.0000 0.0000 'International Tables Vol C Tables 4.2.6.8 and 6.1.1.4'
N N 0.0061 0.0033 'International Tables Vol C Tables 4.2.6.8 and 6.1.1.4'
O O 0.0106 0.0060 'International Tables Vol C Tables 4.2.6.8 and 6.1.1.4'
S S 0.1246 0.1234 'International Tables Vol C Tables 4.2.6.8 and 6.1.1.4'
Br Br -0.2901 2.4595 'International Tables Vol C Tables 4.2.6.8 and 6.1.1.4'
Pd Pd -0.9988 1.0072 'International Tables Vol C Tables 4.2.6.8 and 6.1.1.4'

loop_
_geom_angle_atom_site_label_1
_geom_angle_atom_site_label_2
_geom_angle_atom_site_label_3
_geom_angle
_geom_angle_site_symmetry_1
_geom_angle_site_symmetry_3
_geom_angle_publ_flag
C10 Pd1 N1 80.2(2) . . ?
C10 Pd1 N2 80.09(19) . . ?
N1 Pd1 N2 160.09(18) . . ?
C10 Pd1 Br1 172.77(13) . . ?
N1 Pd1 Br1 100.07(14) . . ?
N2 Pd1 Br1 99.84(11) . . ?
C12 S1 C13 94.5(3) . . ?
C3 O1 C2 95.3(4) . . ?
C2 N1 C4 108.9(5) . . ?
C2 N1 Pd1 137.9(5) . . ?
C4 N1 Pd1 113.2(4) . . ?
C13 N2 C11 109.9(4) . . ?
C13 N2 Pd1 137.7(4) . . ?
C11 N2 Pd1 112.4(3) . . ?
C2 C1 H1A 109.5 . . ?
C2 C1 H1B 109.5 . . ?
H1A C1 H1B 109.5 . . ?
C2 C1 H1C 109.5 . . ?
H1A C1 H1C 109.5 . . ?
H1B C1 H1C 109.5 . . ?
N1 C2 C1 129.9(6) . . ?
N1 C2 O1 114.3(5) . . ?
C1 C2 O1 115.7(5) . . ?
C4 C3 O1 111.1(6) . . ?
C4 C3 H3A 124.5 . . ?
O1 C3 H3A 124.5 . . ?
C3 C4 N1 110.3(6) . . ?
C3 C4 C5 135.8(6) . . ?
N1 C4 C5 113.9(5) . . ?
C10 C5 C6 119.7(6) . . ?
C10 C5 C4 113.7(5) . . ?
C6 C5 C4 126.7(5) . . ?
C7 C6 C5 118.9(6) . . ?
C7 C6 H6A 120.6 . . ?
C5 C6 H6A 120.6 . . ?
C8 C7 C6 120.8(5) . . ?
C8 C7 H7A 119.6 . . ?
C6 C7 H7A 119.6 . . ?
C7 C8 C9 120.1(6) . . ?
C7 C8 H8A 120.0 . . ?
C9 C8 H8A 120.0 . . ?
C10 C9 C8 118.5(5) . . ?
C10 C9 C11 113.6(4) . . ?
C8 C9 C11 127.9(5) . . ?
C5 C10 C9 122.1(5) . . ?
C5 C10 Pd1 119.0(4) . . ?
C9 C10 Pd1 118.8(4) . . ?
C12 C11 N2 110.0(5) . . ?
C12 C11 C9 135.0(5) . . ?
N2 C11 C9 115.0(4) . . ?
C11 C12 S1 112.5(4) . . ?
C11 C12 H12A 123.8 . . ?
S1 C12 H12A 123.8 . . ?
N2 C13 C14 130.1(6) . . ?
N2 C13 S1 113.0(4) . . ?
C14 C13 S1 116.9(5) . . ?
C13 C14 H14A 109.5 . . ?
C13 C14 H14B 109.5 . . ?
H14A C14 H14B 109.5 . . ?
C13 C14 H14C 109.5 . . ?
H14A C14 H14C 109.5 . . ?
H14B C14 H14C 109.5 . . ?

loop_
_geom_bond_atom_site_label_1
_geom_bond_atom_site_label_2
_geom_bond_distance
_geom_bond_site_symmetry_2
_geom_bond_publ_flag
Pd1 C10 1.946(5) . ?
Pd1 N1 2.076(4) . ?
Pd1 N2 2.089(4) . ?
Pd1 Br1 2.5411(9) . ?
S1 C12 1.541(6) . ?
S1 C13 1.602(6) . ?
O1 C3 1.561(9) . ?
O1 C2 1.547(7) . ?
N1 C2 1.299(7) . ?
N1 C4 1.411(8) . ?
N2 C13 1.291(7) . ?
N2 C11 1.406(6) . ?
C1 C2 1.486(11) . ?
C1 H1A 0.9600 . ?
C1 H1B 0.9600 . ?
C1 H1C 0.9600 . ?
C3 C4 1.339(9) . ?
C3 H3A 0.9300 . ?
C4 C5 1.467(8) . ?
C5 C10 1.378(7) . ?
C5 C6 1.397(9) . ?
C6 C7 1.397(10) . ?
C6 H6A 0.9300 . ?
C7 C8 1.393(9) . ?
C7 H7A 0.9300 . ?
C8 C9 1.395(7) . ?
C8 H8A 0.9300 . ?
C9 C10 1.387(8) . ?
C9 C11 1.450(8) . ?
C11 C12 1.347(7) . ?
C12 H12A 0.9300 . ?
C13 C14 1.465(9) . ?
C14 H14A 0.9600 . ?
C14 H14B 0.9600 . ?
C14 H14C 0.9600 . ?

loop_
_geom_torsion_atom_site_label_1
_geom_torsion_atom_site_label_2
_geom_torsion_atom_site_label_3
_geom_torsion_atom_site_label_4
_geom_torsion
_geom_torsion_site_symmetry_1
_geom_torsion_site_symmetry_2
_geom_torsion_site_symmetry_3
_geom_torsion_site_symmetry_4
_geom_torsion_publ_flag
C10 Pd1 N1 C2 178.1(6) . . . . ?
N2 Pd1 N1 C2 170.6(5) . . . . ?
Br1 Pd1 N1 C2 -9.3(6) . . . . ?
C10 Pd1 N1 C4 -1.8(3) . . . . ?
N2 Pd1 N1 C4 -9.3(7) . . . . ?
Br1 Pd1 N1 C4 170.8(3) . . . . ?
C10 Pd1 N2 C13 -176.0(5) . . . . ?
N1 Pd1 N2 C13 -168.5(5) . . . . ?
Br1 Pd1 N2 C13 11.4(5) . . . . ?
C10 Pd1 N2 C11 3.1(3) . . . . ?
N1 Pd1 N2 C11 10.6(6) . . . . ?
Br1 Pd1 N2 C11 -169.6(3) . . . . ?
C4 N1 C2 C1 179.6(6) . . . . ?
Pd1 N1 C2 C1 -0.3(10) . . . . ?
C4 N1 C2 O1 0.5(6) . . . . ?
Pd1 N1 C2 O1 -179.4(3) . . . . ?
C3 O1 C2 N1 -1.2(5) . . . . ?
C3 O1 C2 C1 179.6(5) . . . . ?
C2 O1 C3 C4 1.5(5) . . . . ?
O1 C3 C4 N1 -1.5(6) . . . . ?
O1 C3 C4 C5 177.5(5) . . . . ?
C2 N1 C4 C3 0.6(6) . . . . ?
Pd1 N1 C4 C3 -179.4(4) . . . . ?
C2 N1 C4 C5 -178.5(5) . . . . ?
Pd1 N1 C4 C5 1.4(5) . . . . ?
C3 C4 C5 C10 -178.7(6) . . . . ?
N1 C4 C5 C10 0.2(7) . . . . ?
C3 C4 C5 C6 0.8(11) . . . . ?
N1 C4 C5 C6 179.7(5) . . . . ?
C10 C5 C6 C7 -0.6(8) . . . . ?
C4 C5 C6 C7 179.9(5) . . . . ?
C5 C6 C7 C8 -1.4(9) . . . . ?
C6 C7 C8 C9 2.0(9) . . . . ?
C7 C8 C9 C10 -0.5(8) . . . . ?
C7 C8 C9 C11 177.1(5) . . . . ?
C6 C5 C10 C9 2.1(8) . . . . ?
C4 C5 C10 C9 -178.3(4) . . . . ?
C6 C5 C10 Pd1 178.6(4) . . . . ?
C4 C5 C10 Pd1 -1.9(6) . . . . ?
C8 C9 C10 C5 -1.6(8) . . . . ?
C11 C9 C10 C5 -179.5(4) . . . . ?
C8 C9 C10 Pd1 -178.0(4) . . . . ?
C11 C9 C10 Pd1 4.0(6) . . . . ?
N1 Pd1 C10 C5 2.1(4) . . . . ?
N2 Pd1 C10 C5 179.5(4) . . . . ?
Br1 Pd1 C10 C5 -90.4(13) . . . . ?
N1 Pd1 C10 C9 178.6(4) . . . . ?
N2 Pd1 C10 C9 -4.0(4) . . . . ?
Br1 Pd1 C10 C9 86.1(13) . . . . ?
C13 N2 C11 C12 -2.4(6) . . . . ?
Pd1 N2 C11 C12 178.3(3) . . . . ?
C13 N2 C11 C9 177.4(4) . . . . ?
Pd1 N2 C11 C9 -1.9(5) . . . . ?
C10 C9 C11 C12 178.6(6) . . . . ?
C8 C9 C11 C12 0.9(9) . . . . ?
C10 C9 C11 N2 -1.1(6) . . . . ?
C8 C9 C11 N2 -178.8(5) . . . . ?
N2 C11 C12 S1 1.6(6) . . . . ?
C9 C11 C12 S1 -178.1(5) . . . . ?
C13 S1 C12 C11 -0.4(5) . . . . ?
C11 N2 C13 C14 -176.7(6) . . . . ?
Pd1 N2 C13 C14 2.4(9) . . . . ?
C11 N2 C13 S1 2.1(5) . . . . ?
Pd1 N2 C13 S1 -178.8(3) . . . . ?
C12 S1 C13 N2 -1.1(5) . . . . ?
C12 S1 C13 C14 177.9(5) . . . . ?
